data_4030446
loop_
_publ_author_name
'Bjorgvinsson, M.'
'Roesky, H.W.'
'Pauer, F.'
'Stalke, D.'
'Sheldrick, G.M.'

_publ_section_title
;
 Preparation and structure characterization of the
 bis[tertbutyl(trimethylsilyl)amino]chalcogenides of selenium and
 tellurium
;
_journal_name_full 'European Journal of Solid State and Inorganic Chemistry'
_journal_page_first 759
_journal_page_last 776
_journal_volume 29
_journal_year 1992
_chemical_formula_sum 'C14 H36 N2 Si2 Te'
_chemical_formula_weight 416.2
_space_group_IT_number 14
_symmetry_cell_setting monoclinic
_symmetry_Int_Tables_number 14
_symmetry_space_group_name_Hall '-P 2ybc'
_symmetry_space_group_name_H-M 'P 1 21/c 1'
_cell_angle_alpha 90
_cell_angle_beta 111.89(1)
_cell_angle_gamma 90
_cell_formula_units_Z 4
_cell_length_a 13.161(3)
_cell_length_b 10.560(3)
_cell_length_c 15.961(3)
_cell_volume 2058.3(9)
_diffrn_ambient_temperature 153
_diffrn_radiation_probe x-ray
_diffrn_radiation_type MoK\a
_diffrn_radiation_wavelength 0.71069
_exptl_absorpt_coefficient_mu 1.56
_exptl_crystal_density_diffrn 1.343
_exptl_crystal_F_000 856
_refine_ls_number_parameters 280
_refine_ls_number_reflns 4309
_refine_ls_R_factor_gt 0.0205
_refine_ls_wR_factor_gt 0.0209
_cod_data_source_file EJSSIC-1992-29-759-776-2.cif
_cod_data_source_block 2
_cod_original_sg_symbol_H-M 'P 21/c'
_cod_database_code 4030446

loop_
_symmetry_equiv_pos_site_id
_symmetry_equiv_pos_as_xyz
1 x,y,z
2 -x,1/2+y,1/2-z
3 -x,-y,-z
4 x,1/2-y,1/2+z

loop_
_atom_site_label
_atom_site_type_symbol
_atom_site_thermal_displace_type
_atom_site_fract_x
_atom_site_fract_y
_atom_site_fract_z
_atom_site_occupancy
_atom_site_U_iso_or_equiv
Te Te Uiso 0.16060(10) 0.42590(10) 0.54000(10) 1.000 0.210(10)
Si1 Si Uiso 0.37060(10) 0.60150(10) 0.65270(10) 1.000 0.260(10)
Si2 Si Uiso 0.08000(10) 0.24000(10) 0.36570(10) 1.000 0.260(10)
N1 N Uiso 0.27450(10) 0.56130(10) 0.54550(10) 1.000 0.230(10)
N2 N Uiso 0.18750(10) 0.27980(10) 0.46690(10) 1.000 0.230(10)
C3 C Uiso 0.2492(2) 0.6460(2) 0.46420(10) 1.000 0.280(10)
C4 C Uiso 0.2787(2) 0.1887(2) 0.51610(10) 1.000 0.290(10)
C11 C Uiso 0.3567(2) 0.5014(2) 0.74440(10) 1.000 0.380(10)
C12 C Uiso 0.5153(2) 0.5831(2) 0.6596(2) 1.000 0.410(10)
C13 C Uiso 0.3528(2) 0.7670(2) 0.6882(2) 1.000 0.420(10)
C21 C Uiso -0.0384(2) 0.3511(2) 0.33770(10) 1.000 0.330(10)
C22 C Uiso 0.1232(2) 0.2430(3) 0.26640(10) 1.000 0.450(10)
C23 C Uiso 0.0168(2) 0.0823(2) 0.3720(2) 1.000 0.490(10)
C31 C Uiso 0.2187(2) 0.5668(2) 0.37810(10) 1.000 0.350(10)
C32 C Uiso 0.3506(2) 0.7218(2) 0.4708(2) 1.000 0.440(10)
C33 C Uiso 0.1558(2) 0.7365(2) 0.4569(2) 1.000 0.410(10)
C41 C Uiso 0.2478(2) 0.1079(2) 0.5822(2) 1.000 0.440(10)
C42 C Uiso 0.3031(2) 0.1040(2) 0.4481(2) 1.000 0.440(10)
C43 C Uiso 0.3834(2) 0.2612(2) 0.5672(2) 1.000 0.380(10)

loop_
_atom_type_symbol
_atom_type_description
_atom_type_scat_dispersion_real
_atom_type_scat_dispersion_imag
_atom_type_scat_source
C C 0.0033 0.0016 ' International Tables Vol C Tables 4.2.6.8 and 6.1.1.4'
N N 0.0061 0.0033 ' International Tables Vol C Tables 4.2.6.8 and 6.1.1.4'
Si Si 0.0817 0.0704 ' International Tables Vol C Tables 4.2.6.8 and 6.1.1.4'
Te Te -0.5308 1.6751 ' International Tables Vol C Tables 4.2.6.8 and 6.1.1.4'

loop_
_geom_angle_atom_site_label_1
_geom_angle_atom_site_label_2
_geom_angle_atom_site_label_3
_geom_angle
_geom_angle_publ_flag
N1 Te N2 105.76(8) yes
N1 Si1 C11 112.36(10) yes
N1 Si1 C12 112.22(13) yes
N1 Si1 C13 113.12(12) yes
C11 Si1 C12 106.80(13) yes
C11 Si1 C13 103.32(13) yes
C12 Si1 C13 108.46(13) yes
N2 Si2 C21 112.59(9) yes
N2 Si2 C22 112.31(12) yes
N2 Si2 C23 112.55(12) yes
C21 Si2 C22 106.05(12) yes
C21 Si2 C23 102.88(13) yes
C22 Si2 C23 109.88(14) yes
Te N1 Si1 117.34(9) yes
Te N1 C3 116.98(13) yes
Si1 N1 C3 122.83(11) yes
Te N2 Si2 117.02(9) yes
Te N2 C4 117.22(11) yes
Si2 N2 C4 122.52(11) yes
N1 C3 C31 110.42(16) yes
N1 C3 C32 110.18(18) yes
N1 C3 C33 110.50(19) yes
C31 C3 C32 106.2(2) no
C31 C3 C33 109.86(19) no
C32 C3 C33 109.60(18) no
N2 C4 C41 110.5(2) yes
N2 C4 C42 109.87(15) yes
N2 C4 C43 110.11(17) yes
C41 C4 C42 110.14(18) no
C41 C4 C43 109.43(18) no
C42 C4 C43 106.7(2) no

loop_
_geom_bond_atom_site_label_1
_geom_bond_atom_site_label_2
_geom_bond_distance
_geom_bond_publ_flag
Te N1 2.0497(19) yes
Te N2 2.0433(19) yes
Si1 N1 1.759(2) yes
Si1 C11 1.869(2) yes
Si1 C12 1.876(3) yes
Si1 C13 1.879(3) yes
Si2 N2 1.756(2) yes
Si2 C21 1.867(3) yes
Si2 C22 1.873(3) yes
Si2 C23 1.881(3) yes
N1 C3 1.508(2) yes
N2 C4 1.510(3) yes
C3 C31 1.529(2) no
C3 C32 1.526(4) no
C3 C33 1.527(4) no
C4 C41 1.525(3) no
C4 C42 1.530(3) no
C4 C43 1.521(4) no

loop_
_geom_torsion_atom_site_label_1
_geom_torsion_atom_site_label_2
_geom_torsion_atom_site_label_3
_geom_torsion_atom_site_label_4
_geom_torsion
_geom_torsion_publ_flag
N2 Te N1 Si1 -117.76(10) no
N2 Te N1 C3 80.81(14) no
N1 Te N2 Si2 -118.46(10) no
N1 Te N2 C4 81.34(15) no
C11 Si1 N1 Te 4.21(14) no
C12 Si1 N1 Te 124.58(11) no
C13 Si1 N1 Te -112.31(13) no
C11 Si1 N1 C3 164.48(16) no
C12 Si1 N1 C3 -75.15(18) no
C13 Si1 N1 C3 48.0(2) no
C22 Si2 N2 Te 124.76(13) no
C23 Si2 N2 Te -110.61(13) no
C21 Si2 N2 C4 164.20(15) no
C22 Si2 N2 C4 -76.17(19) no
C23 Si2 N2 C4 48.5(2) no
C21 Si2 N2 Te 5.13(14) no
Si1 N1 C3 C33 -90.0(2) no
Te N1 C3 C31 -51.4(2) no
Te N1 C3 C32 -168.38(14) no
Te N1 C3 C33 70.35(18) no
Si1 N1 C3 C31 148.27(17) no
Si1 N1 C3 C32 31.3(2) no
Te N2 C4 C41 70.30(19) no
Te N2 C4 C42 -167.95(15) no
Te N2 C4 C43 -50.7(2) no
Si2 N2 C4 C41 -88.74(18) no
Si2 N2 C4 C42 33.0(2) no
Si2 N2 C4 C43 150.23(16) no
